data_7003438
loop_
_publ_author_name
'Ellis, David'
'McIntosh, Ruaraidh D.'
'Esquirolea, Susana'
'Vi\~nas, Clara'
'Rosair, Georgina M.'
'Teixidor, Francesc'
'Welch, Alan J.'

_publ_section_title
;
 New 13-vertex metallacarborane sandwich compounds; synthetic and
 structural studies
;
_journal_issue 8
_journal_name_full 'Dalton Transactions'
_journal_page_first 1009
_journal_page_last 1017
_journal_paper_doi 10.1039/b716169g
_journal_year 2008
_chemical_formula_sum 'C32 H78 B20 K2 N2 Ni O12'
_chemical_formula_weight 1036.07
_chemical_name_systematic
;
?
;
_space_group_IT_number 14
_symmetry_cell_setting monoclinic
_symmetry_space_group_name_Hall '-P 2yn'
_symmetry_space_group_name_H-M 'P 1 21/n 1'
_atom_sites_solution_hydrogens geom
_atom_sites_solution_primary direct
_atom_sites_solution_secondary difmap
_audit_creation_method SHELXL-97
_cell_angle_alpha 90.00
_cell_angle_beta 96.627(4)
_cell_angle_gamma 90.00
_cell_formula_units_Z 4
_cell_length_a 8.2433(6)
_cell_length_b 42.477(3)
_cell_length_c 15.4794(10)
_cell_measurement_reflns_used 6464
_cell_measurement_temperature 100(2)
_cell_measurement_theta_max 23.18
_cell_measurement_theta_min 2.72
_cell_volume 5383.9(6)
_computing_cell_refinement 'Bruker SMART'
_computing_data_collection 'Bruker SMART'
_computing_data_reduction 'Bruker SAINT'
_computing_molecular_graphics 'Bruker SHELXTL'
_computing_publication_material 'Bruker SHELXTL'
_computing_structure_refinement 'SHELXL-97 (Sheldrick, 1997)'
_computing_structure_solution 'SHELXS-97 (Sheldrick, 1990)'
_diffrn_ambient_temperature 100(2)
_diffrn_measured_fraction_theta_full 0.999
_diffrn_measured_fraction_theta_max 0.993
_diffrn_measurement_device_type 'CCD area detector'
_diffrn_measurement_method 'phi and omega scans'
_diffrn_radiation_monochromator graphite
_diffrn_radiation_source 'fine-focus sealed tube'
_diffrn_radiation_type MoK\a
_diffrn_radiation_wavelength 0.71073
_diffrn_reflns_av_R_equivalents 0.0920
_diffrn_reflns_av_sigmaI/netI 0.1445
_diffrn_reflns_limit_h_max 10
_diffrn_reflns_limit_h_min -10
_diffrn_reflns_limit_k_max 54
_diffrn_reflns_limit_k_min -53
_diffrn_reflns_limit_l_max 20
_diffrn_reflns_limit_l_min -20
_diffrn_reflns_number 50097
_diffrn_reflns_theta_full 25.00
_diffrn_reflns_theta_max 27.67
_diffrn_reflns_theta_min 0.96
_diffrn_standards_decay_% 0
_diffrn_standards_interval_count 0
_diffrn_standards_number 0
_exptl_absorpt_coefficient_mu 0.568
_exptl_absorpt_correction_T_max 0.978
_exptl_absorpt_correction_T_min 0.771
_exptl_absorpt_correction_type multi-scan
_exptl_absorpt_process_details 'SADABS, (Sheldrick, 2002)'
_exptl_crystal_colour red
_exptl_crystal_density_diffrn 1.278
_exptl_crystal_density_method 'not measured'
_exptl_crystal_description needle
_exptl_crystal_F_000 2184
_exptl_crystal_size_max 0.28
_exptl_crystal_size_mid 0.10
_exptl_crystal_size_min 0.04
_refine_diff_density_max 0.666
_refine_diff_density_min -0.930
_refine_diff_density_rms 0.168
_refine_ls_extinction_method none
_refine_ls_goodness_of_fit_ref 0.905
_refine_ls_hydrogen_treatment mixed
_refine_ls_matrix_type full
_refine_ls_number_parameters 688
_refine_ls_number_reflns 12497
_refine_ls_number_restraints 0
_refine_ls_restrained_S_all 0.905
_refine_ls_R_factor_all 0.1588
_refine_ls_R_factor_gt 0.0612
_refine_ls_shift/su_max 0.002
_refine_ls_shift/su_mean 0.000
_refine_ls_structure_factor_coef Fsqd
_refine_ls_weighting_details 'calc w=1/[\s^2^(Fo^2^)+(0.1525P)^2^+0.0000P] where P=(Fo^2^+2Fc^2^)/3'
_refine_ls_weighting_scheme calc
_refine_ls_wR_factor_gt 0.1607
_refine_ls_wR_factor_ref 0.2408
_reflns_number_gt 6331
_reflns_number_total 12497
_reflns_threshold_expression >2sigma(I)
_cod_data_source_file b716169g.txt
_cod_data_source_block 3
_cod_depositor_comments
;
The following automatic conversions were performed:
'_symmetry_cell_setting' value 'Monoclinic' changed to 'monoclinic'
according to '/home/saulius/struct/CIF-dictionaries/cif_core.dic'
dictionary named 'cif_core.dic' version 2.4.1 from 2010-06-29.

Automatic conversion script
Id: cif_fix_enum 1527 2010-12-29 10:47:43Z saulius 
;
_cod_original_sg_symbol_H-M P2(1)/n
_cod_database_code 7003438

loop_
_symmetry_equiv_pos_as_xyz
'x, y, z'
'-x+1/2, y+1/2, -z+1/2'
'-x, -y, -z'
'x-1/2, -y-1/2, z-1/2'

loop_
_atom_site_label
_atom_site_type_symbol
_atom_site_fract_x
_atom_site_fract_y
_atom_site_fract_z
_atom_site_U_iso_or_equiv
_atom_site_adp_type
_atom_site_occupancy
_atom_site_symmetry_multiplicity
_atom_site_calc_flag
_atom_site_refinement_flags
_atom_site_disorder_assembly
_atom_site_disorder_group
Ni4 Ni 0.45616(8) 0.368433(15) 0.20524(4) 0.02313(19) Uani 1 1 d . . .
C1A C 0.5724(7) 0.33073(12) 0.2614(3) 0.0275(11) Uani 1 1 d . . .
H1 H 0.689(7) 0.3272(12) 0.265(3) 0.033 Uiso 1 1 d . . .
B2A B 0.4633(8) 0.31732(14) 0.1810(4) 0.0269(13) Uani 1 1 d . . .
H2 H 0.582(6) 0.3555(12) 0.397(3) 0.032 Uiso 1 1 d . . .
B3A B 0.5004(7) 0.34659(14) 0.3369(4) 0.0258(13) Uani 1 1 d . . .
H3 H 0.513(6) 0.3121(12) 0.125(3) 0.031 Uiso 1 1 d . . .
B5A B 0.4506(8) 0.30024(14) 0.2979(4) 0.0287(13) Uani 1 1 d . . .
H5 H 0.525(6) 0.2815(12) 0.328(3) 0.034 Uiso 1 1 d . . .
B6A B 0.2539(7) 0.33349(14) 0.1612(3) 0.0231(12) Uani 1 1 d . . .
H6 H 0.203(6) 0.3381(11) 0.087(3) 0.028 Uiso 1 1 d . . .
B7A B 0.2833(7) 0.36023(14) 0.3236(3) 0.0234(12) Uani 1 1 d . . .
H7 H 0.274(6) 0.3833(12) 0.360(3) 0.028 Uiso 1 1 d . . .
B8A B 0.3348(7) 0.32475(14) 0.3765(4) 0.0267(13) Uani 1 1 d . . .
H8 H 0.361(6) 0.3266(12) 0.444(3) 0.032 Uiso 1 1 d . . .
B9A B 0.2925(7) 0.29448(14) 0.2020(4) 0.0260(13) Uani 1 1 d . . .
H9 H 0.277(6) 0.2734(12) 0.157(3) 0.031 Uiso 1 1 d . . .
C10A C 0.1590(6) 0.35118(12) 0.2383(3) 0.0231(11) Uani 1 1 d . . .
H10 H 0.079(6) 0.3680(12) 0.213(3) 0.028 Uiso 1 1 d . . .
B11A B 0.2398(7) 0.29402(15) 0.3100(3) 0.0273(13) Uani 1 1 d . . .
H11 H 0.2083 0.2712 0.3404 0.033 Uiso 1 1 calc R . .
B12A B 0.1126(7) 0.31283(13) 0.2231(3) 0.0240(12) Uani 1 1 d . . .
H12 H -0.015(6) 0.3072(12) 0.186(3) 0.029 Uiso 1 1 d . . .
B13A B 0.1353(8) 0.32955(14) 0.3280(4) 0.0263(13) Uani 1 1 d . . .
H13 H 0.028(6) 0.3319(12) 0.372(3) 0.032 Uiso 1 1 d . . .
C1B C 0.3476(6) 0.41218(12) 0.1992(3) 0.0237(11) Uani 1 1 d . . .
H1E H 0.234(6) 0.4195(12) 0.224(3) 0.028 Uiso 1 1 d . . .
B2B B 0.3302(8) 0.40032(14) 0.1056(4) 0.0263(13) Uani 1 1 d . . .
H2E H 0.208(6) 0.3988(12) 0.071(3) 0.032 Uiso 1 1 d . . .
B3B B 0.5091(7) 0.41698(14) 0.2558(4) 0.0255(13) Uani 1 1 d . . .
H3E H 0.513(6) 0.4272(12) 0.321(3) 0.031 Uiso 1 1 d . . .
B5B B 0.4420(7) 0.44026(15) 0.1378(4) 0.0282(13) Uani 1 1 d . . .
H5E H 0.373(6) 0.4656(12) 0.140(3) 0.034 Uiso 1 1 d . . .
B6B B 0.5034(8) 0.37791(15) 0.0699(4) 0.0296(14) Uani 1 1 d . . .
H6E H 0.478(6) 0.3540(12) 0.027(3) 0.036 Uiso 1 1 d . . .
B7B B 0.6935(7) 0.39762(15) 0.2238(4) 0.0275(13) Uani 1 1 d . . .
H7E H 0.764(6) 0.3873(12) 0.281(3) 0.033 Uiso 1 1 d . . .
B8B B 0.6586(7) 0.43784(15) 0.1991(4) 0.0277(13) Uani 1 1 d . . .
H8E H 0.699(6) 0.4585(12) 0.240(3) 0.033 Uiso 1 1 d . . .
B9B B 0.4635(8) 0.41772(16) 0.0354(4) 0.0330(15) Uani 1 1 d . . .
H9E H 0.395(6) 0.4283(12) -0.027(4) 0.040 Uiso 1 1 d . . .
C10B C 0.6858(7) 0.37993(14) 0.1295(3) 0.0319(13) Uani 1 1 d . . .
H10E H 0.758(6) 0.3593(13) 0.129(3) 0.038 Uiso 1 1 d . . .
B11B B 0.6253(8) 0.44151(16) 0.0850(4) 0.0345(15) Uani 1 1 d . . .
H11E H 0.6550 0.4643 0.0540 0.041 Uiso 1 1 calc R . .
B12B B 0.6623(8) 0.40318(16) 0.0402(4) 0.0350(15) Uani 1 1 d . . .
H12E H 0.743(9) 0.3970(17) -0.030(5) 0.09(3) Uiso 1 1 d . . .
B13B B 0.7801(8) 0.41606(15) 0.1363(4) 0.0325(14) Uani 1 1 d . . .
H13E H 0.920(6) 0.4184(13) 0.132(3) 0.039 Uiso 1 1 d . . .
N2 N 0.7066(6) 0.53662(12) 0.3245(4) 0.0445(13) Uani 1 1 d . . .
N1 N -0.3577(6) 0.41640(11) 0.6646(3) 0.0395(12) Uani 1 1 d . . .
C1S C -0.5460(6) 0.41142(14) 0.5200(3) 0.0321(12) Uani 1 1 d . . .
H1S3 H -0.6582 0.4169 0.5294 0.048 Uiso 1 1 calc R . .
H1S2 H -0.5428 0.3897 0.4990 0.048 Uiso 1 1 calc R . .
H1S1 H -0.5085 0.4257 0.4768 0.048 Uiso 1 1 calc R . .
C2S C -0.4413(7) 0.41436(13) 0.6005(4) 0.0323(12) Uani 1 1 d . . .
C3S C 0.6216(7) 0.53473(14) 0.2606(4) 0.0368(14) Uani 1 1 d . . .
C4S C 0.5112(7) 0.53218(14) 0.1798(3) 0.0375(14) Uani 1 1 d . . .
H4S3 H 0.5279 0.5118 0.1523 0.056 Uiso 1 1 calc R . .
H4S2 H 0.5340 0.5492 0.1404 0.056 Uiso 1 1 calc R . .
H4S1 H 0.3979 0.5337 0.1928 0.056 Uiso 1 1 calc R . .
K1 K -0.03452(13) 0.44126(3) 0.67279(6) 0.0233(3) Uani 1 1 d . . .
O1A O 0.0833(4) 0.43183(8) 0.8476(2) 0.0285(8) Uani 1 1 d . . .
O2A O 0.0834(4) 0.38107(8) 0.7265(2) 0.0280(8) Uani 1 1 d . . .
O3A O 0.0408(4) 0.39796(8) 0.5485(2) 0.0250(8) Uani 1 1 d . . .
O4A O -0.1760(4) 0.44843(8) 0.4996(2) 0.0238(8) Uani 1 1 d . . .
O5A O -0.1685(4) 0.49938(8) 0.6143(2) 0.0236(8) Uani 1 1 d . . .
O6A O -0.0908(4) 0.48676(8) 0.7953(2) 0.0252(8) Uani 1 1 d . . .
C11A C 0.0784(5) 0.39926(9) 0.8716(2) 0.0332(13) Uani 1 1 d . . .
H11X H -0.0364 0.3920 0.8678 0.040 Uiso 1 1 calc R . .
H11Y H 0.1288 0.3965 0.9323 0.040 Uiso 1 1 calc R . .
C12A C 0.1687(5) 0.38044(9) 0.8121(2) 0.0345(13) Uani 1 1 d R . .
H11B H 0.2797 0.3892 0.8112 0.041 Uiso 1 1 calc R . .
H11A H 0.1793 0.3584 0.8330 0.041 Uiso 1 1 calc R . .
C13A C 0.1734(7) 0.36673(13) 0.6637(3) 0.0316(12) Uani 1 1 d . . .
H12B H 0.2041 0.3450 0.6819 0.038 Uiso 1 1 calc R . .
H12A H 0.2747 0.3788 0.6589 0.038 Uiso 1 1 calc R . .
C14A C 0.0704(7) 0.36615(12) 0.5776(3) 0.0297(12) Uani 1 1 d . . .
H13B H 0.1272 0.3544 0.5348 0.036 Uiso 1 1 calc R . .
H13A H -0.0346 0.3555 0.5833 0.036 Uiso 1 1 calc R . .
C15A C -0.0636(6) 0.39866(12) 0.4672(3) 0.0272(12) Uani 1 1 d . . .
H14B H -0.1706 0.3891 0.4745 0.033 Uiso 1 1 calc R . .
H14A H -0.0133 0.3865 0.4227 0.033 Uiso 1 1 calc R . .
C16A C -0.0867(6) 0.43207(12) 0.4388(3) 0.0271(11) Uani 1 1 d . . .
H15B H 0.0209 0.4422 0.4366 0.032 Uiso 1 1 calc R . .
H15A H -0.1477 0.4329 0.3799 0.032 Uiso 1 1 calc R . .
C17A C -0.2223(6) 0.47967(12) 0.4704(3) 0.0267(11) Uani 1 1 d . . .
H16B H -0.3046 0.4785 0.4186 0.032 Uiso 1 1 calc R . .
H16A H -0.1257 0.4911 0.4542 0.032 Uiso 1 1 calc R . .
C18A C -0.2919(6) 0.49654(12) 0.5428(3) 0.0281(12) Uani 1 1 d . . .
H17B H -0.3307 0.5177 0.5231 0.034 Uiso 1 1 calc R . .
H17A H -0.3858 0.4846 0.5605 0.034 Uiso 1 1 calc R . .
C19A C -0.2204(6) 0.51883(12) 0.6819(3) 0.0258(11) Uani 1 1 d . . .
H18B H -0.3257 0.5111 0.6985 0.031 Uiso 1 1 calc R . .
H18A H -0.2358 0.5408 0.6610 0.031 Uiso 1 1 calc R . .
C20A C -0.0924(6) 0.51770(12) 0.7587(3) 0.0294(12) Uani 1 1 d . . .
H19B H 0.0159 0.5227 0.7404 0.035 Uiso 1 1 calc R . .
H19A H -0.1169 0.5334 0.8025 0.035 Uiso 1 1 calc R . .
C21A C 0.0133(7) 0.48464(13) 0.8744(3) 0.0353(13) Uani 1 1 d . . .
H20B H -0.0251 0.4992 0.9177 0.042 Uiso 1 1 calc R . .
H20A H 0.1256 0.4908 0.8648 0.042 Uiso 1 1 calc R . .
C22A C 0.0133(8) 0.45202(14) 0.9073(3) 0.0384(14) Uani 1 1 d . . .
H21B H 0.0777 0.4508 0.9653 0.046 Uiso 1 1 calc R . .
H21A H -0.0999 0.4453 0.9131 0.046 Uiso 1 1 calc R . .
K2 K 0.44174(13) 0.21926(3) 0.24659(6) 0.0222(3) Uani 1 1 d . . .
O1B O 0.1862(4) 0.17940(8) 0.2940(2) 0.0230(7) Uani 1 1 d . . .
O2B O 0.4521(4) 0.19182(8) 0.41611(19) 0.0244(8) Uani 1 1 d . . .
O3B O 0.7220(4) 0.22385(8) 0.36778(19) 0.0231(7) Uani 1 1 d . . .
O4B O 0.7575(4) 0.22608(8) 0.1889(2) 0.0234(7) Uani 1 1 d . . .
O5B O 0.4746(4) 0.22519(8) 0.06736(19) 0.0249(8) Uani 1 1 d . . .
O6B O 0.2345(4) 0.18619(8) 0.1172(2) 0.0242(8) Uani 1 1 d . . .
C11B C 0.2054(6) 0.16514(13) 0.3786(3) 0.0298(12) Uani 1 1 d . . .
H11C H 0.2679 0.1453 0.3771 0.036 Uiso 1 1 calc R . .
H11D H 0.0969 0.1602 0.3968 0.036 Uiso 1 1 calc R . .
C12B C 0.2933(6) 0.18730(13) 0.4411(3) 0.0266(12) Uani 1 1 d . . .
H12C H 0.2344 0.2076 0.4403 0.032 Uiso 1 1 calc R . .
H12D H 0.3007 0.1786 0.5007 0.032 Uiso 1 1 calc R . .
C13B C 0.5511(6) 0.21176(12) 0.4745(3) 0.0255(11) Uani 1 1 d . . .
H13C H 0.5469 0.2048 0.5353 0.031 Uiso 1 1 calc R . .
H13D H 0.5114 0.2337 0.4689 0.031 Uiso 1 1 calc R . .
C14B C 0.7220(6) 0.20966(12) 0.4515(3) 0.0239(11) Uani 1 1 d . . .
H14C H 0.7979 0.2209 0.4951 0.029 Uiso 1 1 calc R . .
H14D H 0.7568 0.1874 0.4497 0.029 Uiso 1 1 calc R . .
C15B C 0.8776(6) 0.22094(13) 0.3349(3) 0.0277(12) Uani 1 1 d . . .
H15C H 0.8994 0.1986 0.3219 0.033 Uiso 1 1 calc R . .
H15D H 0.9659 0.2286 0.3786 0.033 Uiso 1 1 calc R . .
C16B C 0.8722(6) 0.24019(13) 0.2539(3) 0.0300(12) Uani 1 1 d . . .
H16C H 0.8384 0.2620 0.2655 0.036 Uiso 1 1 calc R . .
H16D H 0.9817 0.2409 0.2336 0.036 Uiso 1 1 calc R . .
C17B C 0.7449(6) 0.24355(12) 0.1097(3) 0.0286(12) Uani 1 1 d . . .
H17C H 0.8545 0.2462 0.0904 0.034 Uiso 1 1 calc R . .
H17D H 0.6996 0.2647 0.1189 0.034 Uiso 1 1 calc R . .
C18B C 0.6360(6) 0.22636(13) 0.0417(3) 0.0303(12) Uani 1 1 d . . .
H18C H 0.6340 0.2373 -0.0148 0.036 Uiso 1 1 calc R . .
H18D H 0.6775 0.2047 0.0350 0.036 Uiso 1 1 calc R . .
C19B C 0.3629(6) 0.20979(12) 0.0040(3) 0.0281(12) Uani 1 1 d . . .
H19C H 0.4082 0.1893 -0.0116 0.034 Uiso 1 1 calc R . .
H19D H 0.3446 0.2228 -0.0492 0.034 Uiso 1 1 calc R . .
C20B C 0.2053(6) 0.20491(12) 0.0409(3) 0.0284(12) Uani 1 1 d . . .
H20C H 0.1588 0.2255 0.0553 0.034 Uiso 1 1 calc R . .
H20D H 0.1261 0.1942 -0.0023 0.034 Uiso 1 1 calc R . .
C21B C 0.0890(6) 0.17335(13) 0.1444(3) 0.0296(12) Uani 1 1 d . . .
H21C H 0.0383 0.1585 0.1000 0.035 Uiso 1 1 calc R . .
H21D H 0.0099 0.1904 0.1516 0.035 Uiso 1 1 calc R . .
C22B C 0.1310(6) 0.15657(12) 0.2289(3) 0.0286(12) Uani 1 1 d . . .
H22C H 0.0338 0.1454 0.2454 0.034 Uiso 1 1 calc R . .
H22D H 0.2180 0.1409 0.2233 0.034 Uiso 1 1 calc R . .

loop_
_atom_site_aniso_label
_atom_site_aniso_U_11
_atom_site_aniso_U_22
_atom_site_aniso_U_33
_atom_site_aniso_U_23
_atom_site_aniso_U_13
_atom_site_aniso_U_12
Ni4 0.0310(4) 0.0228(4) 0.0149(3) -0.0024(3) 0.0000(3) 0.0005(3)
C1A 0.024(3) 0.031(3) 0.027(3) 0.003(2) 0.000(2) 0.003(2)
B2A 0.034(3) 0.023(3) 0.024(3) 0.000(2) 0.004(3) 0.003(3)
B3A 0.035(3) 0.024(3) 0.017(3) 0.001(2) -0.002(2) -0.001(3)
B5A 0.034(3) 0.024(3) 0.027(3) -0.003(2) -0.003(3) 0.005(3)
B6A 0.029(3) 0.024(3) 0.016(3) 0.000(2) 0.002(2) 0.000(2)
B7A 0.031(3) 0.025(3) 0.016(3) -0.004(2) 0.007(2) 0.003(2)
B8A 0.033(3) 0.028(3) 0.020(3) 0.007(2) 0.004(2) -0.001(3)
B9A 0.034(3) 0.024(3) 0.019(3) -0.004(2) 0.001(2) 0.003(3)
C10A 0.028(3) 0.023(3) 0.018(2) 0.001(2) 0.003(2) -0.001(2)
B11A 0.035(3) 0.033(3) 0.015(3) 0.002(2) 0.005(2) -0.008(3)
B12A 0.033(3) 0.021(3) 0.018(3) 0.000(2) 0.003(2) -0.002(2)
B13A 0.037(4) 0.026(3) 0.016(3) 0.000(2) 0.003(2) -0.003(3)
C1B 0.031(3) 0.021(3) 0.020(2) 0.003(2) 0.007(2) 0.001(2)
B2B 0.030(3) 0.027(3) 0.022(3) 0.002(2) 0.002(2) -0.005(3)
B3B 0.036(3) 0.022(3) 0.019(3) -0.003(2) 0.002(2) -0.005(3)
B5B 0.028(3) 0.034(4) 0.022(3) 0.005(3) 0.000(2) -0.003(3)
B6B 0.034(3) 0.036(4) 0.020(3) -0.004(3) 0.008(3) -0.006(3)
B7B 0.026(3) 0.030(3) 0.026(3) -0.006(3) 0.001(3) -0.004(3)
B8B 0.031(3) 0.029(3) 0.023(3) -0.003(3) 0.003(2) -0.003(3)
B9B 0.040(4) 0.040(4) 0.020(3) 0.002(3) 0.004(3) -0.018(3)
C10B 0.029(3) 0.034(3) 0.034(3) -0.010(2) 0.008(2) -0.003(2)
B11B 0.044(4) 0.035(4) 0.025(3) -0.001(3) 0.007(3) -0.010(3)
B12B 0.038(4) 0.040(4) 0.029(3) -0.007(3) 0.009(3) -0.013(3)
B13B 0.031(4) 0.034(4) 0.034(3) -0.007(3) 0.010(3) -0.005(3)
N2 0.032(3) 0.050(3) 0.052(3) 0.009(3) 0.003(3) 0.002(2)
N1 0.041(3) 0.038(3) 0.039(3) 0.007(2) 0.005(2) -0.001(2)
C1S 0.031(3) 0.040(3) 0.025(3) 0.003(2) 0.001(2) 0.004(2)
C2S 0.034(3) 0.034(3) 0.030(3) 0.003(2) 0.006(3) 0.000(2)
C3S 0.037(3) 0.037(4) 0.038(3) 0.003(3) 0.011(3) -0.004(3)
C4S 0.042(3) 0.040(4) 0.031(3) 0.000(3) 0.005(3) -0.009(3)
K1 0.0268(6) 0.0255(6) 0.0167(5) -0.0013(4) -0.0011(4) 0.0027(5)
O1A 0.036(2) 0.034(2) 0.0150(16) -0.0004(15) 0.0014(15) -0.0005(16)
O2A 0.030(2) 0.031(2) 0.0217(17) 0.0023(15) -0.0023(15) 0.0013(16)
O3A 0.0290(19) 0.0238(19) 0.0211(17) -0.0023(14) -0.0012(15) 0.0018(15)
O4A 0.033(2) 0.0226(19) 0.0158(16) 0.0002(13) 0.0038(14) 0.0012(15)
O5A 0.0251(18) 0.0236(19) 0.0218(17) -0.0028(14) 0.0005(14) 0.0025(14)
O6A 0.0283(19) 0.029(2) 0.0176(16) -0.0048(14) -0.0014(14) -0.0019(15)
C11A 0.044(3) 0.036(3) 0.018(2) 0.008(2) -0.004(2) -0.012(3)
C12A 0.042(3) 0.030(3) 0.028(3) 0.010(2) -0.011(2) -0.002(3)
C13A 0.032(3) 0.030(3) 0.033(3) 0.004(2) 0.005(2) 0.009(2)
C14A 0.037(3) 0.023(3) 0.030(3) -0.004(2) 0.007(2) 0.004(2)
C15A 0.026(3) 0.036(3) 0.019(2) -0.011(2) -0.003(2) 0.002(2)
C16A 0.032(3) 0.032(3) 0.018(2) -0.002(2) 0.005(2) 0.001(2)
C17A 0.032(3) 0.023(3) 0.022(2) 0.003(2) -0.006(2) 0.000(2)
C18A 0.027(3) 0.025(3) 0.031(3) 0.004(2) -0.002(2) 0.003(2)
C19A 0.032(3) 0.021(3) 0.025(3) -0.003(2) 0.006(2) 0.004(2)
C20A 0.036(3) 0.024(3) 0.031(3) -0.009(2) 0.013(2) -0.002(2)
C21A 0.041(3) 0.040(4) 0.022(3) -0.013(2) -0.007(2) 0.008(3)
C22A 0.051(4) 0.046(4) 0.019(3) -0.005(2) 0.005(3) 0.010(3)
K2 0.0227(6) 0.0289(6) 0.0147(5) 0.0016(4) 0.0005(4) -0.0012(4)
O1B 0.0272(19) 0.0233(19) 0.0186(16) 0.0034(14) 0.0027(14) -0.0022(14)
O2B 0.0261(19) 0.032(2) 0.0153(16) -0.0002(14) 0.0043(14) 0.0003(15)
O3B 0.0203(18) 0.032(2) 0.0161(16) 0.0017(14) 0.0005(13) 0.0038(15)
O4B 0.0246(18) 0.0264(19) 0.0198(16) 0.0053(14) 0.0049(14) -0.0005(15)
O5B 0.0260(19) 0.034(2) 0.0143(15) -0.0048(14) 0.0019(14) 0.0034(15)
O6B 0.0264(19) 0.027(2) 0.0180(16) 0.0018(14) -0.0010(14) 0.0004(15)
C11B 0.030(3) 0.034(3) 0.027(3) 0.012(2) 0.010(2) 0.001(2)
C12B 0.026(3) 0.040(3) 0.015(2) 0.008(2) 0.004(2) 0.005(2)
C13B 0.029(3) 0.033(3) 0.013(2) -0.002(2) -0.001(2) 0.001(2)
C14B 0.032(3) 0.029(3) 0.009(2) -0.0007(19) -0.005(2) 0.002(2)
C15B 0.021(3) 0.035(3) 0.027(3) -0.006(2) 0.002(2) -0.001(2)
C16B 0.023(3) 0.032(3) 0.036(3) -0.005(2) 0.004(2) -0.008(2)
C17B 0.028(3) 0.032(3) 0.027(3) 0.012(2) 0.010(2) 0.001(2)
C18B 0.036(3) 0.038(3) 0.019(2) 0.010(2) 0.011(2) 0.008(2)
C19B 0.042(3) 0.029(3) 0.013(2) -0.001(2) 0.001(2) 0.009(2)
C20B 0.035(3) 0.030(3) 0.018(2) 0.002(2) -0.007(2) 0.004(2)
C21B 0.027(3) 0.030(3) 0.032(3) -0.006(2) 0.002(2) -0.003(2)
C22B 0.034(3) 0.022(3) 0.030(3) -0.002(2) 0.007(2) -0.006(2)

loop_
_atom_type_symbol
_atom_type_description
_atom_type_scat_dispersion_real
_atom_type_scat_dispersion_imag
_atom_type_scat_source
C C 0.0033 0.0016 'International Tables Vol C Tables 4.2.6.8 and 6.1.1.4'
H H 0.0000 0.0000 'International Tables Vol C Tables 4.2.6.8 and 6.1.1.4'
B B 0.0013 0.0007 'International Tables Vol C Tables 4.2.6.8 and 6.1.1.4'
O O 0.0106 0.0060 'International Tables Vol C Tables 4.2.6.8 and 6.1.1.4'
Ni Ni 0.3393 1.1124 'International Tables Vol C Tables 4.2.6.8 and 6.1.1.4'
K K 0.2009 0.2494 'International Tables Vol C Tables 4.2.6.8 and 6.1.1.4'
N N 0.0061 0.0033 'International Tables Vol C Tables 4.2.6.8 and 6.1.1.4'

loop_
_geom_angle_atom_site_label_1
_geom_angle_atom_site_label_2
_geom_angle_atom_site_label_3
_geom_angle
_geom_angle_site_symmetry_1
_geom_angle_site_symmetry_3
_geom_angle_publ_flag
C1A Ni4 C1B 157.0(2) . . ?
C1A Ni4 B2A 43.0(2) . . ?
C1B Ni4 B2A 154.2(2) . . ?
C1A Ni4 B6B 115.3(2) . . ?
C1B Ni4 B6B 85.2(2) . . ?
B2A Ni4 B6B 90.4(2) . . ?
C1A Ni4 B2B 161.4(2) . . ?
C1B Ni4 B2B 41.5(2) . . ?
B2A Ni4 B2B 120.2(2) . . ?
B6B Ni4 B2B 49.4(2) . . ?
C1A Ni4 B3A 41.8(2) . . ?
C1B Ni4 B3A 116.2(2) . . ?
B2A Ni4 B3A 75.0(2) . . ?
B6B Ni4 B3A 155.9(2) . . ?
B2B Ni4 B3A 154.6(2) . . ?
C1A Ni4 B3B 121.3(2) . . ?
C1B Ni4 B3B 41.3(2) . . ?
B2A Ni4 B3B 164.1(2) . . ?
B6B Ni4 B3B 96.6(2) . . ?
B2B Ni4 B3B 74.7(2) . . ?
B3A Ni4 B3B 93.4(2) . . ?
C1A Ni4 B6A 84.6(2) . . ?
C1B Ni4 B6A 106.0(2) . . ?
B2A Ni4 B6A 48.7(2) . . ?
B6B Ni4 B6A 92.2(2) . . ?
B2B Ni4 B6A 85.5(2) . . ?
B3A Ni4 B6A 92.3(2) . . ?
B3B Ni4 B6A 144.5(2) . . ?
C1A Ni4 B7B 91.1(2) . . ?
C1B Ni4 B7B 83.0(2) . . ?
B2A Ni4 B7B 120.8(2) . . ?
B6B Ni4 B7B 77.3(2) . . ?
B2B Ni4 B7B 94.6(2) . . ?
B3A Ni4 B7B 93.6(2) . . ?
B3B Ni4 B7B 48.0(2) . . ?
B6A Ni4 B7B 165.7(2) . . ?
C1A Ni4 C10B 90.6(2) . . ?
C1B Ni4 C10B 99.1(2) . . ?
B2A Ni4 C10B 94.6(2) . . ?
B6B Ni4 C10B 42.4(2) . . ?
B2B Ni4 C10B 82.4(2) . . ?
B3A Ni4 C10B 118.6(2) . . ?
B3B Ni4 C10B 81.3(2) . . ?
B6A Ni4 C10B 125.47(19) . . ?
B7B Ni4 C10B 40.77(19) . . ?
C1A Ni4 B7A 81.6(2) . . ?
C1B Ni4 B7A 82.90(19) . . ?
B2A Ni4 B7A 90.9(2) . . ?
B6B Ni4 B7A 155.1(2) . . ?
B2B Ni4 B7A 109.7(2) . . ?
B3A Ni4 B7A 46.5(2) . . ?
B3B Ni4 B7A 88.6(2) . . ?
B6A Ni4 B7A 70.44(19) . . ?
B7B Ni4 B7A 122.5(2) . . ?
C10B Ni4 B7A 161.74(19) . . ?
B3A C1A B2A 122.3(5) . . ?
B3A C1A B5A 78.1(4) . . ?
B2A C1A B5A 72.0(4) . . ?
B3A C1A Ni4 76.8(3) . . ?
B2A C1A Ni4 75.1(3) . . ?
B5A C1A Ni4 117.5(3) . . ?
B3A C1A H1 119(3) . . ?
B2A C1A H1 118(3) . . ?
B5A C1A H1 118(3) . . ?
Ni4 C1A H1 125(3) . . ?
C1A B2A B9A 116.9(4) . . ?
C1A B2A B6A 116.0(4) . . ?
B9A B2A B6A 59.2(3) . . ?
C1A B2A B5A 59.0(3) . . ?
B9A B2A B5A 60.1(3) . . ?
B6A B2A B5A 98.2(4) . . ?
C1A B2A Ni4 61.8(3) . . ?
B9A B2A Ni4 118.1(4) . . ?
B6A B2A Ni4 67.7(3) . . ?
B5A B2A Ni4 101.6(3) . . ?
C1A B2A H3 121(3) . . ?
B9A B2A H3 116(3) . . ?
B6A B2A H3 113(3) . . ?
B5A B2A H3 141(3) . . ?
Ni4 B2A H3 112(3) . . ?
C1A B3A B8A 114.0(4) . . ?
C1A B3A B7A 120.2(4) . . ?
B8A B3A B7A 56.5(3) . . ?
C1A B3A B5A 56.1(3) . . ?
B8A B3A B5A 59.0(3) . . ?
B7A B3A B5A 96.1(4) . . ?
C1A B3A Ni4 61.4(3) . . ?
B8A B3A Ni4 118.1(3) . . ?
B7A B3A Ni4 73.5(3) . . ?
B5A B3A Ni4 97.0(3) . . ?
C1A B3A H2 122(3) . . ?
B8A B3A H2 107(3) . . ?
B7A B3A H2 117(3) . . ?
B5A B3A H2 129(3) . . ?
Ni4 B3A H2 128(3) . . ?
C1A B5A B11A 137.3(5) . . ?
C1A B5A B9A 102.2(4) . . ?
B11A B5A B9A 57.9(3) . . ?
C1A B5A B8A 98.4(4) . . ?
B11A B5A B8A 57.2(3) . . ?
B9A B5A B8A 102.7(4) . . ?
C1A B5A B2A 49.0(3) . . ?
B11A B5A B2A 107.8(4) . . ?
B9A B5A B2A 54.9(3) . . ?
B8A B5A B2A 117.6(4) . . ?
C1A B5A B3A 45.7(3) . . ?
B11A B5A B3A 105.7(4) . . ?
B9A B5A B3A 116.6(4) . . ?
B8A B5A B3A 53.5(3) . . ?
B2A B5A B3A 83.6(3) . . ?
C1A B5A K2 129.7(3) . . ?
B11A B5A K2 83.4(3) . . ?
B9A B5A K2 72.5(3) . . ?
B8A B5A K2 131.8(3) . . ?
B2A B5A K2 98.9(3) . . ?
B3A B5A K2 169.5(3) . . ?
C1A B5A H5 111(3) . . ?
B11A B5A H5 111(3) . . ?
B9A B5A H5 124(3) . . ?
B8A B5A H5 115(3) . . ?
B2A B5A H5 126(3) . . ?
B3A B5A H5 119(3) . . ?
K2 B5A H5 51(3) . . ?
C10A B6A B9A 104.0(4) . . ?
C10A B6A B12A 57.4(3) . . ?
B9A B6A B12A 57.7(3) . . ?
C10A B6A B2A 123.4(4) . . ?
B9A B6A B2A 58.2(3) . . ?
B12A B6A B2A 112.1(4) . . ?
C10A B6A Ni4 83.1(3) . . ?
B9A B6A Ni4 113.8(3) . . ?
B12A B6A Ni4 130.4(3) . . ?
B2A B6A Ni4 63.6(3) . . ?
C10A B6A H6 118(2) . . ?
B9A B6A H6 121(2) . . ?
B12A B6A H6 114(2) . . ?
B2A B6A H6 116(2) . . ?
Ni4 B6A H6 110(2) . . ?
C10A B7A B8A 105.9(4) . . ?
C10A B7A B13A 59.3(3) . . ?
B8A B7A B13A 58.9(3) . . ?
C10A B7A B3A 121.6(4) . . ?
B8A B7A B3A 60.2(3) . . ?
B13A B7A B3A 114.7(4) . . ?
C10A B7A Ni4 78.1(3) . . ?
B8A B7A Ni4 109.9(3) . . ?
B13A B7A Ni4 125.7(3) . . ?
B3A B7A Ni4 59.9(2) . . ?
C10A B7A H7 122(2) . . ?
B8A B7A H7 122(2) . . ?
B13A B7A H7 121(2) . . ?
B3A B7A H7 109(2) . . ?
Ni4 B7A H7 109(2) . . ?
B13A B8A B7A 61.9(3) . . ?
B13A B8A B11A 60.4(3) . . ?
B7A B8A B11A 107.1(4) . . ?
B13A B8A B3A 120.3(4) . . ?
B7A B8A B3A 63.3(3) . . ?
B11A B8A B3A 118.4(4) . . ?
B13A B8A B5A 107.6(4) . . ?
B7A B8A B5A 106.3(4) . . ?
B11A B8A B5A 57.3(3) . . ?
B3A B8A B5A 67.5(3) . . ?
B13A B8A H8 120(3) . . ?
B7A B8A H8 114(3) . . ?
B11A B8A H8 131(3) . . ?
B3A B8A H8 103(3) . . ?
B5A B8A H8 127(3) . . ?
B12A B9A B2A 120.1(4) . . ?
B12A B9A B11A 61.4(3) . . ?
B2A B9A B11A 117.7(4) . . ?
B12A B9A B6A 62.0(3) . . ?
B2A B9A B6A 62.7(3) . . ?
B11A B9A B6A 106.8(4) . . ?
B12A B9A B5A 108.8(4) . . ?
B2A B9A B5A 65.1(3) . . ?
B11A B9A B5A 58.6(3) . . ?
B6A B9A B5A 103.8(4) . . ?
B12A B9A K2 131.8(3) . . ?
B2A B9A K2 105.7(3) . . ?
B11A B9A K2 85.5(3) . . ?
B6A B9A K2 165.8(3) . . ?
B5A B9A K2 76.4(3) . . ?
B12A B9A H9 115(2) . . ?
B2A B9A H9 111(2) . . ?
B11A B9A H9 123(3) . . ?
B6A B9A H9 121(3) . . ?
B5A B9A H9 128(3) . . ?
K2 B9A H9 54(2) . . ?
B7A C10A B6A 112.5(4) . . ?
B7A C10A B12A 117.1(4) . . ?
B6A C10A B12A 65.4(3) . . ?
B7A C10A B13A 65.4(3) . . ?
B6A C10A B13A 116.6(4) . . ?
B12A C10A B13A 62.9(3) . . ?
B7A C10A H10 118(3) . . ?
B6A C10A H10 112(3) . . ?
B12A C10A H10 120(3) . . ?
B13A C10A H10 124(3) . . ?
B13A B11A B9A 108.3(4) . . ?
B13A B11A B8A 58.5(3) . . ?
B9A B11A B8A 113.3(4) . . ?
B13A B11A B12A 59.1(3) . . ?
B9A B11A B12A 58.3(3) . . ?
B8A B11A B12A 106.6(4) . . ?
B13A B11A B5A 112.7(4) . . ?
B9A B11A B5A 63.5(3) . . ?
B8A B11A B5A 65.5(3) . . ?
B12A B11A B5A 110.3(4) . . ?
B13A B11A H11 121.9 . . ?
B9A B11A H11 119.9 . . ?
B8A B11A H11 119.8 . . ?
B12A B11A H11 123.8 . . ?
B5A B11A H11 116.5 . . ?
C10A B12A B9A 106.0(4) . . ?
C10A B12A B13A 58.9(3) . . ?
B9A B12A B13A 110.6(4) . . ?
C10A B12A B11A 102.9(4) . . ?
B9A B12A B11A 60.3(3) . . ?
B13A B12A B11A 59.9(3) . . ?
C10A B12A B6A 57.2(3) . . ?
B9A B12A B6A 60.3(3) . . ?
B13A B12A B6A 106.6(4) . . ?
B11A B12A B6A 104.8(4) . . ?
C10A B12A H12 116(3) . . ?
B9A B12A H12 124(2) . . ?
B13A B12A H12 122(2) . . ?
B11A B12A H12 134(3) . . ?
B6A B12A H12 116(2) . . ?
C10A B13A B8A 103.0(4) . . ?
C10A B13A B12A 58.3(3) . . ?
B8A B13A B12A 110.2(4) . . ?
C10A B13A B11A 103.2(4) . . ?
B8A B13A B11A 61.1(3) . . ?
B12A B13A B11A 61.0(3) . . ?
C10A B13A B7A 55.3(3) . . ?
B8A B13A B7A 59.2(3) . . ?
B12A B13A B7A 105.0(4) . . ?
B11A B13A B7A 105.5(4) . . ?
C10A B13A H13 126(2) . . ?
B8A B13A H13 119(2) . . ?
B12A B13A H13 124(2) . . ?
B11A B13A H13 125(2) . . ?
B7A B13A H13 121(2) . . ?
B3B C1B B2B 124.9(5) . . ?
B3B C1B B5B 78.9(4) . . ?
B2B C1B B5B 73.2(4) . . ?
B3B C1B Ni4 75.4(3) . . ?
B2B C1B Ni4 74.8(3) . . ?
B5B C1B Ni4 114.8(3) . . ?
B3B C1B H1E 119(3) . . ?
B2B C1B H1E 116(3) . . ?
B5B C1B H1E 116(3) . . ?
Ni4 C1B H1E 129(3) . . ?
C1B B2B B9B 116.3(5) . . ?
C1B B2B B6B 117.5(4) . . ?
B9B B2B B6B 58.9(4) . . ?
C1B B2B B5B 59.0(3) . . ?
B9B B2B B5B 59.7(3) . . ?
B6B B2B B5B 99.5(4) . . ?
C1B B2B Ni4 63.7(3) . . ?
B9B B2B Ni4 113.8(4) . . ?
B6B B2B Ni4 65.1(3) . . ?
B5B B2B Ni4 100.5(3) . . ?
C1B B2B H2E 118(3) . . ?
B9B B2B H2E 109(3) . . ?
B6B B2B H2E 122(3) . . ?
B5B B2B H2E 124(3) . . ?
Ni4 B2B H2E 130(3) . . ?
C1B B3B B8B 112.5(4) . . ?
C1B B3B B7B 118.6(4) . . ?
B8B B3B B7B 57.6(3) . . ?
C1B B3B B5B 55.6(3) . . ?
B8B B3B B5B 58.4(3) . . ?
B7B B3B B5B 96.8(4) . . ?
C1B B3B Ni4 63.3(3) . . ?
B8B B3B Ni4 113.3(3) . . ?
B7B B3B Ni4 68.1(3) . . ?
B5B B3B Ni4 96.3(3) . . ?
C1B B3B H3E 121(3) . . ?
B8B B3B H3E 107(3) . . ?
B7B B3B H3E 119(3) . . ?
B5B B3B H3E 126(3) . . ?
Ni4 B3B H3E 132(3) . . ?
C1B B5B B11B 135.4(5) . . ?
C1B B5B B9B 101.5(4) . . ?
B11B B5B B9B 57.7(3) . . ?
C1B B5B B8B 98.1(4) . . ?
B11B B5B B8B 56.4(3) . . ?
B9B B5B B8B 102.5(4) . . ?
C1B B5B B2B 47.9(3) . . ?
B11B B5B B2B 107.7(4) . . ?
B9B B5B B2B 55.5(3) . . ?
B8B B5B B2B 117.3(4) . . ?
C1B B5B B3B 45.5(3) . . ?
B11B B5B B3B 105.0(4) . . ?
B9B B5B B3B 117.0(4) . . ?
B8B B5B B3B 53.8(3) . . ?
B2B B5B B3B 83.3(3) . . ?
C1B B5B H5E 110(2) . . ?
B11B B5B H5E 114(2) . . ?
B9B B5B H5E 125(2) . . ?
B8B B5B H5E 116(2) . . ?
B2B B5B H5E 124(2) . . ?
B3B B5B H5E 118(2) . . ?
C10B B6B B9B 103.8(4) . . ?
C10B B6B B12B 58.3(4) . . ?
B9B B6B B12B 58.2(4) . . ?
C10B B6B B2B 118.9(4) . . ?
B9B B6B B2B 58.8(3) . . ?
B12B B6B B2B 112.3(5) . . ?
C10B B6B Ni4 74.5(3) . . ?
B9B B6B Ni4 114.0(4) . . ?
B12B B6B Ni4 124.4(4) . . ?
B2B B6B Ni4 65.5(2) . . ?
C10B B6B H6E 116(2) . . ?
B9B B6B H6E 127(2) . . ?
B12B B6B H6E 116(2) . . ?
B2B B6B H6E 120(2) . . ?
Ni4 B6B H6E 109(2) . . ?
C10B B7B B8B 105.2(4) . . ?
C10B B7B B13B 60.1(3) . . ?
B8B B7B B13B 58.7(3) . . ?
C10B B7B B3B 119.7(4) . . ?
B8B B7B B3B 60.6(3) . . ?
B13B B7B B3B 115.0(4) . . ?
C10B B7B Ni4 72.3(3) . . ?
B8B B7B Ni4 112.2(4) . . ?
B13B B7B Ni4 123.3(4) . . ?
B3B B7B Ni4 63.9(3) . . ?
C10B B7B H7E 120(3) . . ?
B8B B7B H7E 128(3) . . ?
B13B B7B H7E 125(3) . . ?
B3B B7B H7E 110(3) . . ?
Ni4 B7B H7E 104(3) . . ?
B13B B8B B11B 61.3(4) . . ?
B13B B8B B7B 61.2(4) . . ?
B11B B8B B7B 107.8(4) . . ?
B13B B8B B3B 118.4(4) . . ?
B11B B8B B3B 119.3(4) . . ?
B7B B8B B3B 61.8(3) . . ?
B13B B8B B5B 108.3(4) . . ?
B11B B8B B5B 58.2(3) . . ?
B7B B8B B5B 106.1(4) . . ?
B3B B8B B5B 67.9(3) . . ?
B13B B8B H8E 126(3) . . ?
B11B B8B H8E 121(3) . . ?
B7B B8B H8E 127(3) . . ?
B3B B8B H8E 106(3) . . ?
B5B B8B H8E 116(3) . . ?
B12B B9B B11B 61.8(4) . . ?
B12B B9B B2B 117.9(5) . . ?
B11B B9B B2B 117.1(4) . . ?
B12B B9B B6B 60.9(4) . . ?
B11B B9B B6B 107.8(5) . . ?
B2B B9B B6B 62.3(3) . . ?
B12B B9B B5B 108.9(4) . . ?
B11B B9B B5B 59.0(3) . . ?
B2B B9B B5B 64.8(3) . . ?
B6B B9B B5B 105.2(4) . . ?
B12B B9B H9E 123(3) . . ?
B11B B9B H9E 114(3) . . ?
B2B B9B H9E 113(3) . . ?
B6B B9B H9E 132(3) . . ?
B5B B9B H9E 115(3) . . ?
B7B C10B B6B 117.1(4) . . ?
B7B C10B B12B 116.7(5) . . ?
B6B C10B B12B 64.4(4) . . ?
B7B C10B B13B 64.2(4) . . ?
B6B C10B B13B 116.8(5) . . ?
B12B C10B B13B 62.4(4) . . ?
B7B C10B Ni4 66.9(3) . . ?
B6B C10B Ni4 63.1(3) . . ?
B12B C10B Ni4 119.9(4) . . ?
B13B C10B Ni4 122.1(3) . . ?
B7B C10B H10E 115(3) . . ?
B6B C10B H10E 115(3) . . ?
B12B C10B H10E 119(3) . . ?
B13B C10B H10E 119(3) . . ?
Ni4 C10B H10E 108(3) . . ?
B8B B11B B9B 113.9(4) . . ?
B8B B11B B13B 58.7(4) . . ?
B9B B11B B13B 108.0(5) . . ?
B8B B11B B5B 65.4(3) . . ?
B9B B11B B5B 63.3(4) . . ?
B13B B11B B5B 111.9(4) . . ?
B8B B11B B12B 106.9(5) . . ?
B9B B11B B12B 58.2(4) . . ?
B13B B11B B12B 58.8(4) . . ?
B5B B11B B12B 109.6(4) . . ?
B8B B11B H11E 119.3 . . ?
B9B B11B H11E 119.8 . . ?
B13B B11B H11E 122.3 . . ?
B5B B11B H11E 117.1 . . ?
B12B B11B H11E 124.0 . . ?
C10B B12B B9B 105.0(4) . . ?
C10B B12B B13B 59.5(3) . . ?
B9B B12B B13B 110.4(5) . . ?
C10B B12B B6B 57.3(3) . . ?
B9B B12B B6B 60.8(4) . . ?
B13B B12B B6B 108.4(4) . . ?
C10B B12B B11B 102.8(4) . . ?
B9B B12B B11B 59.9(4) . . ?
B13B B12B B11B 60.0(4) . . ?
B6B B12B B11B 106.3(4) . . ?
C10B B12B H12E 121(3) . . ?
B9B B12B H12E 125(3) . . ?
B13B B12B H12E 117(3) . . ?
B6B B12B H12E 122(3) . . ?
B11B B12B H12E 127(3) . . ?
C10B B13B B8B 102.9(4) . . ?
C10B B13B B12B 58.1(3) . . ?
B8B B13B B12B 109.8(5) . . ?
C10B B13B B7B 55.7(3) . . ?
B8B B13B B7B 60.2(3) . . ?
B12B B13B B7B 105.9(4) . . ?
C10B B13B B11B 102.6(4) . . ?
B8B B13B B11B 60.0(3) . . ?
B12B B13B B11B 61.2(4) . . ?
B7B B13B B11B 106.0(4) . . ?
C10B B13B H13E 121(3) . . ?
B8B B13B H13E 129(3) . . ?
B12B B13B H13E 115(3) . . ?
B7B B13B H13E 125(3) . . ?
B11B B13B H13E 126(3) . . ?
C3S N2 K1 121.2(4) . 3_666 ?
C2S N1 K1 122.1(4) . . ?
C2S C1S H1S3 109.5 . . ?
C2S C1S H1S2 109.5 . . ?
H1S3 C1S H1S2 109.5 . . ?
C2S C1S H1S1 109.5 . . ?
H1S3 C1S H1S1 109.5 . . ?
H1S2 C1S H1S1 109.5 . . ?
N1 C2S C1S 179.4(6) . . ?
N2 C3S C4S 179.2(7) . . ?
C3S C4S H4S3 109.5 . . ?
C3S C4S H4S2 109.5 . . ?
H4S3 C4S H4S2 109.5 . . ?
C3S C4S H4S1 109.5 . . ?
H4S3 C4S H4S1 109.5 . . ?
H4S2 C4S H4S1 109.5 . . ?
O6A K1 O3A 176.15(11) . . ?
O6A K1 O1A 60.47(10) . . ?
O3A K1 O1A 119.59(10) . . ?
O6A K1 O5A 61.27(9) . . ?
O3A K1 O5A 117.94(10) . . ?
O1A K1 O5A 121.14(10) . . ?
O6A K1 O4A 119.36(10) . . ?
O3A K1 O4A 60.93(9) . . ?
O1A K1 O4A 175.48(11) . . ?
O5A K1 O4A 59.60(9) . . ?
O6A K1 O2A 120.43(10) . . ?
O3A K1 O2A 60.58(10) . . ?
O1A K1 O2A 61.08(10) . . ?
O5A K1 O2A 176.58(10) . . ?
O4A K1 O2A 117.96(10) . . ?
O6A K1 N1 93.37(12) . . ?
O3A K1 N1 90.37(12) . . ?
O1A K1 N1 102.00(13) . . ?
O5A K1 N1 88.88(12) . . ?
O4A K1 N1 73.48(12) . . ?
O2A K1 N1 88.05(12) . . ?
O6A K1 N2 89.64(13) . 3_666 ?
O3A K1 N2 86.62(13) . 3_666 ?
O1A K1 N2 79.09(13) . 3_666 ?
O5A K1 N2 92.98(13) . 3_666 ?
O4A K1 N2 105.41(13) . 3_666 ?
O2A K1 N2 90.03(13) . 3_666 ?
N1 K1 N2 176.95(15) . 3_666 ?
C22A O1A C11A 112.6(4) . . ?
C22A O1A K1 114.7(3) . . ?
C11A O1A K1 111.8(2) . . ?
C13A O2A C12A 112.7(4) . . ?
C13A O2A K1 112.0(3) . . ?
C12A O2A K1 113.9(2) . . ?
C14A O3A C15A 110.9(4) . . ?
C14A O3A K1 116.6(3) . . ?
C15A O3A K1 115.6(3) . . ?
C16A O4A C17A 112.2(4) . . ?
C16A O4A K1 112.5(3) . . ?
C17A O4A K1 117.7(3) . . ?
C18A O5A C19A 111.7(4) . . ?
C18A O5A K1 113.3(3) . . ?
C19A O5A K1 114.2(3) . . ?
C21A O6A C20A 112.2(4) . . ?
C21A O6A K1 114.4(3) . . ?
C20A O6A K1 111.3(3) . . ?
O1A C11A C12A 109.1(2) . . ?
O1A C11A H11X 109.9 . . ?
C12A C11A H11X 109.9 . . ?
O1A C11A H11Y 109.9 . . ?
C12A C11A H11Y 109.9 . . ?
H11X C11A H11Y 108.3 . . ?
O2A C12A C11A 109.8(2) . . ?
O2A C12A H11B 109.7 . . ?
C11A C12A H11B 109.7 . . ?
O2A C12A H11A 109.7 . . ?
C11A C12A H11A 109.7 . . ?
H11B C12A H11A 108.2 . . ?
O2A C13A C14A 109.2(4) . . ?
O2A C13A H12B 109.8 . . ?
C14A C13A H12B 109.8 . . ?
O2A C13A H12A 109.8 . . ?
C14A C13A H12A 109.8 . . ?
H12B C13A H12A 108.3 . . ?
O3A C14A C13A 108.8(4) . . ?
O3A C14A H13B 109.9 . . ?
C13A C14A H13B 109.9 . . ?
O3A C14A H13A 109.9 . . ?
C13A C14A H13A 109.9 . . ?
H13B C14A H13A 108.3 . . ?
O3A C15A C16A 108.7(4) . . ?
O3A C15A H14B 110.0 . . ?
C16A C15A H14B 110.0 . . ?
O3A C15A H14A 110.0 . . ?
C16A C15A H14A 110.0 . . ?
H14B C15A H14A 108.3 . . ?
O4A C16A C15A 108.9(4) . . ?
O4A C16A H15B 109.9 . . ?
C15A C16A H15B 109.9 . . ?
O4A C16A H15A 109.9 . . ?
C15A C16A H15A 109.9 . . ?
H15B C16A H15A 108.3 . . ?
O4A C17A C18A 108.5(4) . . ?
O4A C17A H16B 110.0 . . ?
C18A C17A H16B 110.0 . . ?
O4A C17A H16A 110.0 . . ?
C18A C17A H16A 110.0 . . ?
H16B C17A H16A 108.4 . . ?
O5A C18A C17A 108.8(4) . . ?
O5A C18A H17B 109.9 . . ?
C17A C18A H17B 109.9 . . ?
O5A C18A H17A 109.9 . . ?
C17A C18A H17A 109.9 . . ?
H17B C18A H17A 108.3 . . ?
O5A C19A C20A 108.6(4) . . ?
O5A C19A H18B 110.0 . . ?
C20A C19A H18B 110.0 . . ?
O5A C19A H18A 110.0 . . ?
C20A C19A H18A 110.0 . . ?
H18B C19A H18A 108.4 . . ?
O6A C20A C19A 108.5(4) . . ?
O6A C20A H19B 110.0 . . ?
C19A C20A H19B 110.0 . . ?
O6A C20A H19A 110.0 . . ?
C19A C20A H19A 110.0 . . ?
H19B C20A H19A 108.4 . . ?
O6A C21A C22A 109.5(4) . . ?
O6A C21A H20B 109.8 . . ?
C22A C21A H20B 109.8 . . ?
O6A C21A H20A 109.8 . . ?
C22A C21A H20A 109.8 . . ?
H20B C21A H20A 108.2 . . ?
O1A C22A C21A 108.9(4) . . ?
O1A C22A H21B 109.9 . . ?
C21A C22A H21B 109.9 . . ?
O1A C22A H21A 109.9 . . ?
C21A C22A H21A 109.9 . . ?
H21B C22A H21A 108.3 . . ?
O3B K2 O5B 118.96(10) . . ?
O3B K2 O6B 152.13(10) . . ?
O5B K2 O6B 58.12(10) . . ?
O3B K2 O4B 59.60(9) . . ?
O5B K2 O4B 59.46(9) . . ?
O6B K2 O4B 108.89(10) . . ?
O3B K2 O1B 116.27(10) . . ?
O5B K2 O1B 117.41(10) . . ?
O6B K2 O1B 59.30(9) . . ?
O4B K2 O1B 149.56(10) . . ?
O3B K2 O2B 58.74(9) . . ?
O5B K2 O2B 159.82(10) . . ?
O6B K2 O2B 113.32(10) . . ?
O4B K2 O2B 113.26(10) . . ?
O1B K2 O2B 57.97(9) . . ?
O3B K2 B9A 108.34(12) . . ?
O5B K2 B9A 78.13(12) . . ?
O6B K2 B9A 98.29(12) . . ?
O4B K2 B9A 99.16(12) . . ?
O1B K2 B9A 109.97(13) . . ?
O2B K2 B9A 122.04(12) . . ?
O3B K2 B5A 77.75(12) . . ?
O5B K2 B5A 97.59(12) . . ?
O6B K2 B5A 129.36(12) . . ?
O4B K2 B5A 88.59(13) . . ?
O1B K2 B5A 121.03(13) . . ?
O2B K2 B5A 101.11(12) . . ?
B9A K2 B5A 31.10(13) . . ?
O3B K2 H5 61.6(10) . . ?
O5B K2 H5 107.0(10) . . ?
O6B K2 H5 145.7(10) . . ?
O4B K2 H5 82.5(10) . . ?
O1B K2 H5 123.9(10) . . ?
O2B K2 H5 89.6(10) . . ?
B9A K2 H5 47.4(10) . . ?
B5A K2 H5 16.3(10) . . ?
O3B K2 H9 124.2(10) . . ?
O5B K2 H9 63.7(10) . . ?
O6B K2 H9 81.1(10) . . ?
O4B K2 H9 99.3(9) . . ?
O1B K2 H9 105.6(9) . . ?
O2B K2 H9 135.7(10) . . ?
B9A K2 H9 18.2(10) . . ?
B5A K2 H9 48.8(10) . . ?
H5 K2 H9 65.0(14) . . ?
C22B O1B C11B 110.4(4) . . ?
C22B O1B K2 113.8(3) . . ?
C11B O1B K2 118.5(3) . . ?
C12B O2B C13B 112.7(3) . . ?
C12B O2B K2 111.9(2) . . ?
C13B O2B K2 107.1(3) . . ?
C14B O3B C15B 112.2(4) . . ?
C14B O3B K2 119.3(3) . . ?
C15B O3B K2 117.1(3) . . ?
C17B O4B C16B 111.3(4) . . ?
C17B O4B K2 110.0(3) . . ?
C16B O4B K2 112.0(3) . . ?
C19B O5B C18B 111.9(4) . . ?
C19B O5B K2 120.4(3) . . ?
C18B O5B K2 118.1(3) . . ?
C20B O6B C21B 113.1(4) . . ?
C20B O6B K2 109.8(3) . . ?
C21B O6B K2 115.9(3) . . ?
O1B C11B C12B 108.8(4) . . ?
O1B C11B H11C 109.9 . . ?
C12B C11B H11C 109.9 . . ?
O1B C11B H11D 109.9 . . ?
C12B C11B H11D 109.9 . . ?
H11C C11B H11D 108.3 . . ?
O2B C12B C11B 107.8(4) . . ?
O2B C12B H12C 110.1 . . ?
C11B C12B H12C 110.1 . . ?
O2B C12B H12D 110.1 . . ?
C11B C12B H12D 110.1 . . ?
H12C C12B H12D 108.5 . . ?
O2B C13B C14B 107.4(4) . . ?
O2B C13B H13C 110.2 . . ?
C14B C13B H13C 110.2 . . ?
O2B C13B H13D 110.2 . . ?
C14B C13B H13D 110.2 . . ?
H13C C13B H13D 108.5 . . ?
O3B C14B C13B 106.9(4) . . ?
O3B C14B H14C 110.3 . . ?
C13B C14B H14C 110.3 . . ?
O3B C14B H14D 110.3 . . ?
C13B C14B H14D 110.3 . . ?
H14C C14B H14D 108.6 . . ?
O3B C15B C16B 108.0(4) . . ?
O3B C15B H15C 110.1 . . ?
C16B C15B H15C 110.1 . . ?
O3B C15B H15D 110.1 . . ?
C16B C15B H15D 110.1 . . ?
H15C C15B H15D 108.4 . . ?
O4B C16B C15B 108.3(4) . . ?
O4B C16B H16C 110.0 . . ?
C15B C16B H16C 110.0 . . ?
O4B C16B H16D 110.0 . . ?
C15B C16B H16D 110.0 . . ?
H16C C16B H16D 108.4 . . ?
O4B C17B C18B 109.2(4) . . ?
O4B C17B H17C 109.8 . . ?
C18B C17B H17C 109.8 . . ?
O4B C17B H17D 109.8 . . ?
C18B C17B H17D 109.8 . . ?
H17C C17B H17D 108.3 . . ?
O5B C18B C17B 108.9(4) . . ?
O5B C18B H18C 109.9 . . ?
C17B C18B H18C 109.9 . . ?
O5B C18B H18D 109.9 . . ?
C17B C18B H18D 109.9 . . ?
H18C C18B H18D 108.3 . . ?
O5B C19B C20B 108.8(4) . . ?
O5B C19B H19C 109.9 . . ?
C20B C19B H19C 109.9 . . ?
O5B C19B H19D 109.9 . . ?
C20B C19B H19D 109.9 . . ?
H19C C19B H19D 108.3 . . ?
O6B C20B C19B 108.9(4) . . ?
O6B C20B H20C 109.9 . . ?
C19B C20B H20C 109.9 . . ?
O6B C20B H20D 109.9 . . ?
C19B C20B H20D 109.9 . . ?
H20C C20B H20D 108.3 . . ?
O6B C21B C22B 108.9(4) . . ?
O6B C21B H21C 109.9 . . ?
C22B C21B H21C 109.9 . . ?
O6B C21B H21D 109.9 . . ?
C22B C21B H21D 109.9 . . ?
H21C C21B H21D 108.3 . . ?
O1B C22B C21B 108.4(4) . . ?
O1B C22B H22C 110.0 . . ?
C21B C22B H22C 110.0 . . ?
O1B C22B H22D 110.0 . . ?
C21B C22B H22D 110.0 . . ?
H22C C22B H22D 108.4 . . ?

loop_
_geom_bond_atom_site_label_1
_geom_bond_atom_site_label_2
_geom_bond_distance
_geom_bond_site_symmetry_2
_geom_bond_publ_flag
Ni4 C1A 2.012(5) . ?
Ni4 C1B 2.060(5) . ?
Ni4 B2A 2.205(6) . ?
Ni4 B6B 2.212(6) . ?
Ni4 B2B 2.219(6) . ?
Ni4 B3A 2.231(6) . ?
Ni4 B3B 2.231(6) . ?
Ni4 B6A 2.277(6) . ?
Ni4 B7B 2.306(6) . ?
Ni4 C10B 2.389(5) . ?
Ni4 B7A 2.472(5) . ?
C1A B3A 1.527(8) . ?
C1A B2A 1.557(8) . ?
C1A B5A 1.770(8) . ?
C1A H1 0.96(5) . ?
B2A B9A 1.770(9) . ?
B2A B6A 1.850(8) . ?
B2A B5A 1.963(8) . ?
B2A H3 1.03(5) . ?
B3A B8A 1.815(8) . ?
B3A B7A 1.870(8) . ?
B3A B5A 2.086(8) . ?
B3A H2 1.15(5) . ?
B5A B11A 1.789(9) . ?
B5A B9A 1.876(8) . ?
B5A B8A 1.935(9) . ?
B5A K2 3.530(6) . ?
B5A H5 1.08(5) . ?
B6A C10A 1.679(7) . ?
B6A B9A 1.789(8) . ?
B6A B12A 1.817(8) . ?
B6A H6 1.19(5) . ?
B7A C10A 1.621(7) . ?
B7A B8A 1.745(8) . ?
B7A B13A 1.792(8) . ?
B7A H7 1.14(5) . ?
B8A B13A 1.740(9) . ?
B8A B11A 1.787(8) . ?
B8A H8 1.04(5) . ?
B9A B12A 1.739(8) . ?
B9A B11A 1.776(8) . ?
B9A K2 3.465(6) . ?
B9A H9 1.14(5) . ?
C10A B12A 1.684(8) . ?
C10A B13A 1.694(7) . ?
C10A H10 1.02(5) . ?
B11A B13A 1.775(9) . ?
B11A B12A 1.795(8) . ?
B11A H11 1.1200 . ?
B12A B13A 1.762(8) . ?
B12A H12 1.16(5) . ?
B13A H13 1.18(5) . ?
C1B B3B 1.521(8) . ?
C1B B2B 1.524(7) . ?
C1B B5B 1.761(8) . ?
C1B H1E 1.10(5) . ?
B2B B9B 1.791(8) . ?
B2B B6B 1.853(9) . ?
B2B B5B 1.967(9) . ?
B2B H2E 1.08(5) . ?
B3B B8B 1.824(8) . ?
B3B B7B 1.846(9) . ?
B3B B5B 2.095(8) . ?
B3B H3E 1.09(5) . ?
B5B B11B 1.801(9) . ?
B5B B9B 1.877(9) . ?
B5B B8B 1.926(8) . ?
B5B H5E 1.22(5) . ?
B6B C10B 1.673(8) . ?
B6B B9B 1.792(9) . ?
B6B B12B 1.794(9) . ?
B6B H6E 1.22(5) . ?
B7B C10B 1.637(8) . ?
B7B B8B 1.767(9) . ?
B7B B13B 1.784(9) . ?
B7B H7E 1.10(5) . ?
B8B B13B 1.740(9) . ?
B8B B11B 1.763(8) . ?
B8B H8E 1.11(5) . ?
B9B B12B 1.745(10) . ?
B9B B11B 1.776(9) . ?
B9B H9E 1.16(5) . ?
C10B B12B 1.692(9) . ?
C10B B13B 1.718(8) . ?
C10B H10E 1.06(6) . ?
B11B B13B 1.787(10) . ?
B11B B12B 1.809(9) . ?
B11B H11E 1.1200 . ?
B12B B13B 1.767(9) . ?
B12B H12E 1.36(7) . ?
B13B H13E 1.17(5) . ?
N2 C3S 1.147(7) . ?
N2 K1 2.857(5) 3_666 ?
N1 C2S 1.145(7) . ?
N1 K1 2.855(5) . ?
C1S C2S 1.436(7) . ?
C1S H1S3 0.9800 . ?
C1S H1S2 0.9800 . ?
C1S H1S1 0.9800 . ?
C3S C4S 1.463(8) . ?
C4S H4S3 0.9800 . ?
C4S H4S2 0.9800 . ?
C4S H4S1 0.9800 . ?
K1 O6A 2.783(3) . ?
K1 O3A 2.783(3) . ?
K1 O1A 2.796(3) . ?
K1 O5A 2.811(3) . ?
K1 O4A 2.814(3) . ?
K1 O2A 2.826(4) . ?
K1 N2 2.857(5) 3_666 ?
O1A C22A 1.430(6) . ?
O1A C11A 1.434(5) . ?
O2A C13A 1.426(6) . ?
O2A C12A 1.426(5) . ?
O3A C14A 1.436(6) . ?
O3A C15A 1.441(5) . ?
O4A C16A 1.439(6) . ?
O4A C17A 1.439(6) . ?
O5A C18A 1.419(6) . ?
O5A C19A 1.436(5) . ?
O6A C21A 1.415(6) . ?
O6A C20A 1.431(6) . ?
C11A C12A 1.4831 . ?
C11A H11X 0.9900 . ?
C11A H11Y 0.9900 . ?
C12A H11B 0.9900 . ?
C12A H11A 0.9900 . ?
C13A C14A 1.495(7) . ?
C13A H12B 0.9900 . ?
C13A H12A 0.9900 . ?
C14A H13B 0.9900 . ?
C14A H13A 0.9900 . ?
C15A C16A 1.491(7) . ?
C15A H14B 0.9900 . ?
C15A H14A 0.9900 . ?
C16A H15B 0.9900 . ?
C16A H15A 0.9900 . ?
C17A C18A 1.499(7) . ?
C17A H16B 0.9900 . ?
C17A H16A 0.9900 . ?
C18A H17B 0.9900 . ?
C18A H17A 0.9900 . ?
C19A C20A 1.497(7) . ?
C19A H18B 0.9900 . ?
C19A H18A 0.9900 . ?
C20A H19B 0.9900 . ?
C20A H19A 0.9900 . ?
C21A C22A 1.477(8) . ?
C21A H20B 0.9900 . ?
C21A H20A 0.9900 . ?
C22A H21B 0.9900 . ?
C22A H21A 0.9900 . ?
K2 O3B 2.810(3) . ?
K2 O5B 2.830(3) . ?
K2 O6B 2.849(3) . ?
K2 O4B 2.862(3) . ?
K2 O1B 2.863(3) . ?
K2 O2B 2.863(3) . ?
K2 H5 2.97(5) . ?
K2 H9 2.94(5) . ?
O1B C22B 1.434(6) . ?
O1B C11B 1.436(5) . ?
O2B C12B 1.421(6) . ?
O2B C13B 1.425(6) . ?
O3B C14B 1.429(5) . ?
O3B C15B 1.440(6) . ?
O4B C17B 1.427(5) . ?
O4B C16B 1.430(6) . ?
O5B C19B 1.424(6) . ?
O5B C18B 1.433(6) . ?
O6B C20B 1.420(6) . ?
O6B C21B 1.425(6) . ?
C11B C12B 1.478(7) . ?
C11B H11C 0.9900 . ?
C11B H11D 0.9900 . ?
C12B H12C 0.9900 . ?
C12B H12D 0.9900 . ?
C13B C14B 1.495(7) . ?
C13B H13C 0.9900 . ?
C13B H13D 0.9900 . ?
C14B H14C 0.9900 . ?
C14B H14D 0.9900 . ?
C15B C16B 1.493(7) . ?
C15B H15C 0.9900 . ?
C15B H15D 0.9900 . ?
C16B H16C 0.9900 . ?
C16B H16D 0.9900 . ?
C17B C18B 1.492(7) . ?
C17B H17C 0.9900 . ?
C17B H17D 0.9900 . ?
C18B H18C 0.9900 . ?
C18B H18D 0.9900 . ?
C19B C20B 1.492(7) . ?
C19B H19C 0.9900 . ?
C19B H19D 0.9900 . ?
C20B H20C 0.9900 . ?
C20B H20D 0.9900 . ?
C21B C22B 1.494(7) . ?
C21B H21C 0.9900 . ?
C21B H21D 0.9900 . ?
C22B H22C 0.9900 . ?
C22B H22D 0.9900 . ?
